data_9011521
loop_
_publ_author_name
'Adiwidjaja, G.'
'Friese, K.'
'Klaska, K. H.'
'Moore, P. B.'
'Schluter, J.'

_publ_section_title
;
 The crystal structure of the new mineral wilhelmkleinite ZnFe3+2(OH)2(AsO4)2
;
_journal_name_full 'Zeitschrift fur Kristallographie'
_journal_page_first 96
_journal_page_last 101
_journal_volume 215
_journal_year 2000
_chemical_compound_source 'Tsumeb mine, Namibia'
_chemical_formula_sum 'As2 Fe2 H2 O10 Zn'
_chemical_name_mineral Wilhelmkleinite
_space_group_IT_number 14
_symmetry_space_group_name_Hall '-P 2yn'
_symmetry_space_group_name_H-M 'P 1 21/n 1'
_cell_angle_alpha 90
_cell_angle_beta 91.80
_cell_angle_gamma 90
_cell_length_a 6.631
_cell_length_b 7.611
_cell_length_c 7.377
_cell_formula_units_Z 2
_cell_volume 372.123
_database_code_amcsd 0011085
_exptl_crystal_density_diffrn 4.364
_cod_original_formula_sum 'Zn Fe2 As2 O10 H2'
_cod_database_code 9011521

loop_
_space_group_symop_operation_xyz
x,y,z
1/2+x,1/2-y,1/2+z
1/2-x,1/2+y,1/2-z
-x,-y,-z

loop_
_atom_site_aniso_label
_atom_site_aniso_U_11
_atom_site_aniso_U_22
_atom_site_aniso_U_33
_atom_site_aniso_U_12
_atom_site_aniso_U_13
_atom_site_aniso_U_23
Zn 0.01083 0.01456 0.00814 0.00197 0.00176 -0.00273
Fe 0.00689 0.00766 0.00703 -0.00046 0.00116 -0.00041
As 0.00557 0.00680 0.00501 0.00030 0.00030 0.00039
O1 0.01860 0.00960 0.00880 -0.00020 0.00060 -0.00330
O2 0.00660 0.01510 0.00770 -0.00020 0.00200 -0.00060
O3 0.00530 0.01760 0.00810 -0.00010 -0.00130 0.00330
O4 0.01240 0.00850 0.00820 0.00200 0.00140 0.00320
O5 0.01020 0.00790 0.00800 -0.00090 -0.00080 0.00000

loop_
_atom_site_label
_atom_site_fract_x
_atom_site_fract_y
_atom_site_fract_z
_atom_site_U_iso_or_equiv
Zn 0.00000 0.00000 0.50000 0.01115
Fe 0.22856 0.36444 0.26271 0.00717
As 0.24265 0.62398 0.63321 0.00579
O1 0.22200 0.44359 0.50673 0.01230
O2 0.06002 0.63490 0.78564 0.00970
O3 0.46181 0.61580 0.75421 0.01040
O4 0.23482 0.80790 0.50638 0.00970
O5 0.24552 0.11675 0.35613 0.00870
H 0.33600 0.11800 0.42200 0.05000

loop_
_cod_related_entry_id
_cod_related_entry_database
_cod_related_entry_code
1 AMCSD 0011085
